data_4022898
loop_
_publ_author_name
'Alexander Oehlke'
'Alexander A. Auer'
'Ina Jahre'
'Bernhard Walfort'
'Tobias R\"uffer'
'Petra Zoufal\'a'
'Heinrich Lang'
'Stefan Spange'

_publ_section_title
;
 Nitro-Substituted Stilbeneboronate Pinacol Esters and Their
 Fluoro-Adducts. Fluoride Ion Induced Polarity Enhancement of
 Arylboronate Esters
;
_journal_name_full 'Journal of Organic Chemistry'
_journal_page_first 4328
_journal_page_last 4339
_journal_paper_doi 10.1021/jo070084v
_journal_volume 72
_journal_year 2007
_chemical_formula_sum 'C20 H23 B O2'
_chemical_formula_weight 306.19
_chemical_name_systematic
;
 ?
;
_space_group_IT_number 86
_symmetry_cell_setting tetragonal
_symmetry_space_group_name_Hall '-P 4bc'
_symmetry_space_group_name_H-M 'P 42/n :2'
_atom_sites_solution_hydrogens geom
_atom_sites_solution_primary direct
_atom_sites_solution_secondary difmap
_audit_creation_date
;
'Wed Nov 08 16:01:49 2006'
;
_audit_creation_method
;
CrysAlis RED, Oxford Diffraction Ltd.,
Version 1.171.30.5 (release 12-06-2006 CrysAlis171 .NET)
(compiled Jun 12 2006,17:01:16)
;
_cell_angle_alpha 90.00
_cell_angle_beta 90.00
_cell_angle_gamma 90.00
_cell_formula_units_Z 16
_cell_length_a 33.335(5)
_cell_length_b 33.343(4)
_cell_length_c 6.1898(8)
_cell_measurement_reflns_used 12721
_cell_measurement_temperature 100
_cell_measurement_theta_max 60.4000
_cell_measurement_theta_min 3.7210
_cell_volume 6879.9(16)
_computing_cell_refinement
;
CrysAlis RED, Oxford Diffraction Ltd.,
Version 1.171.30.5 (release 12-06-2006 CrysAlis171 .NET)
(compiled Jun 12 2006,17:01:16)
;
_computing_data_collection
;
CrysAlis CCD, Oxford Diffraction Ltd.,
Version 1.171.30.5 (release 12-06-2006 CrysAlis171 .NET)
(compiled Jun 12 2006,17:01:16)
;
_computing_data_reduction
;
CrysAlis RED, Oxford Diffraction Ltd.,
Version 1.171.30.5 (release 12-06-2006 CrysAlis171 .NET)
(compiled Jun 12 2006,17:01:16)
;
_computing_structure_refinement 'SHELXL-97 (Sheldrick, 1997)'
_diffrn_ambient_temperature 100
_diffrn_detector_area_resol_mean 16.2879
_diffrn_measured_fraction_theta_full 0.952
_diffrn_measured_fraction_theta_max 0.952
_diffrn_measurement_device_type 'Oxford Gemini S'
_diffrn_radiation_monochromator graphite
_diffrn_radiation_source 'fine-focus sealed tube'
_diffrn_radiation_type CuK\a
_diffrn_radiation_wavelength 1.54184
_diffrn_reflns_av_R_equivalents 0.0296
_diffrn_reflns_av_sigmaI/netI 0.0277
_diffrn_reflns_limit_h_max 37
_diffrn_reflns_limit_h_min -37
_diffrn_reflns_limit_k_max 37
_diffrn_reflns_limit_k_min -37
_diffrn_reflns_limit_l_max 5
_diffrn_reflns_limit_l_min -6
_diffrn_reflns_number 31981
_diffrn_reflns_theta_full 60.56
_diffrn_reflns_theta_max 60.56
_diffrn_reflns_theta_min 3.75
_exptl_absorpt_coefficient_mu 0.573
_exptl_absorpt_correction_T_max 1.00000
_exptl_absorpt_correction_T_min 0.77046
_exptl_absorpt_correction_type multi-scan
_exptl_absorpt_process_details
;
CrysAlis RED, Oxford Diffraction Ltd.,
Version 1.171.30.5 (release 12-06-2006 CrysAlis171 .NET)
(compiled Jun 12 2006,17:01:16)
Empirical absorption correction using spherical harmonics,
 implemented in SCALE3 ABSPACK scaling algorithm.
;
_exptl_crystal_colour colourless
_exptl_crystal_density_diffrn 1.182
_exptl_crystal_density_method 'not measured'
_exptl_crystal_description needle
_exptl_crystal_F_000 2624
_exptl_crystal_size_max 0.8
_exptl_crystal_size_mid 0.05
_exptl_crystal_size_min 0.05
_refine_diff_density_max 0.451
_refine_diff_density_min -0.257
_refine_diff_density_rms 0.039
_refine_ls_extinction_method none
_refine_ls_goodness_of_fit_ref 1.051
_refine_ls_hydrogen_treatment mixed
_refine_ls_matrix_type full
_refine_ls_number_parameters 434
_refine_ls_number_reflns 4928
_refine_ls_number_restraints 0
_refine_ls_restrained_S_all 1.051
_refine_ls_R_factor_all 0.0596
_refine_ls_R_factor_gt 0.0410
_refine_ls_shift/su_max 0.002
_refine_ls_shift/su_mean 0.000
_refine_ls_structure_factor_coef Fsqd
_refine_ls_weighting_details 'calc w=1/[\s^2^(Fo^2^)+(0.0614P)^2^+1.6859P] where P=(Fo^2^+2Fc^2^)/3'
_refine_ls_weighting_scheme calc
_refine_ls_wR_factor_gt 0.0990
_refine_ls_wR_factor_ref 0.1133
_reflns_number_gt 3666
_reflns_number_total 4928
_reflns_threshold_expression >2sigma(I)
_cod_data_source_file jo070084vsi20070115_115443.cif
_cod_data_source_block spang16
_cod_original_sg_symbol_H-M 'P 42/n'
_cod_database_code 4022898

loop_
_symmetry_equiv_pos_as_xyz
'x, y, z'
'-x+1/2, -y+1/2, z'
'-y, x+1/2, z+1/2'
'y+1/2, -x, z+1/2'
'-x, -y, -z'
'x-1/2, y-1/2, -z'
'y, -x-1/2, -z-1/2'
'-y-1/2, x, -z-1/2'

loop_
_atom_site_label
_atom_site_type_symbol
_atom_site_fract_x
_atom_site_fract_y
_atom_site_fract_z
_atom_site_U_iso_or_equiv
_atom_site_adp_type
_atom_site_occupancy
_atom_site_symmetry_multiplicity
_atom_site_calc_flag
_atom_site_refinement_flags
_atom_site_disorder_assembly
_atom_site_disorder_group
O2 O 0.35721(3) -0.15057(3) 0.6037(2) 0.0235(3) Uani 1 1 d . . .
O4 O 0.45861(3) -0.03050(3) 1.3407(2) 0.0248(3) Uani 1 1 d . . .
O3 O 0.44346(3) -0.07960(3) 1.0959(2) 0.0248(3) Uani 1 1 d . . .
O1 O 0.30962(4) -0.14475(4) 0.8680(2) 0.0271(3) Uani 1 1 d . . .
C24 C 0.49083(5) -0.06045(5) 1.3599(3) 0.0234(5) Uani 1 1 d . . .
C21 C 0.47135(5) -0.09786(5) 1.2509(3) 0.0252(5) Uani 1 1 d . . .
C12 C 0.30860(5) -0.09165(5) 0.5661(3) 0.0237(5) Uani 1 1 d . . .
C13 C 0.27579(5) -0.07012(5) 0.6488(4) 0.0271(5) Uani 1 1 d . . .
H13 H 0.2655 -0.0767 0.7840 0.033 Uiso 1 1 calc R . .
C25 C 0.50129(6) -0.06565(6) 1.5954(3) 0.0290(5) Uani 1 1 d . . .
H25A H 0.4785 -0.0763 1.6714 0.044 Uiso 1 1 calc R . .
H25B H 0.5085 -0.0401 1.6559 0.044 Uiso 1 1 calc R . .
H25C H 0.5235 -0.0838 1.6087 0.044 Uiso 1 1 calc R . .
C15 C 0.36718(5) -0.18102(5) 0.7659(3) 0.0235(5) Uani 1 1 d . . .
C16 C 0.38045(6) -0.21886(6) 0.6513(4) 0.0322(5) Uani 1 1 d . . .
H16A H 0.3586 -0.2292 0.5666 0.048 Uiso 1 1 calc R . .
H16B H 0.3884 -0.2385 0.7561 0.048 Uiso 1 1 calc R . .
H16C H 0.4027 -0.2129 0.5584 0.048 Uiso 1 1 calc R . .
C4 C 0.19961(6) 0.04757(5) 0.0638(4) 0.0308(5) Uani 1 1 d . . .
C14 C 0.25840(5) -0.03903(5) 0.5312(4) 0.0317(6) Uani 1 1 d . . .
H14 H 0.2368 -0.0251 0.5895 0.038 Uiso 1 1 calc R . .
C11 C 0.32356(5) -0.07944(5) 0.3660(4) 0.0275(5) Uani 1 1 d . . .
H11 H 0.3459 -0.0925 0.3093 0.033 Uiso 1 1 calc R . .
C3 C 0.21423(5) 0.05749(5) -0.1412(4) 0.0300(5) Uani 1 1 d . . .
H3 H 0.2373 0.0450 -0.1928 0.036 Uiso 1 1 calc R . .
C23 C 0.50028(6) -0.12426(6) 1.1275(4) 0.0323(5) Uani 1 1 d . . .
H23A H 0.5157 -0.1081 1.0297 0.048 Uiso 1 1 calc R . .
H23B H 0.4855 -0.1440 1.0474 0.048 Uiso 1 1 calc R . .
H23C H 0.5180 -0.1374 1.2272 0.048 Uiso 1 1 calc R . .
C10 C 0.30625(6) -0.04852(6) 0.2490(4) 0.0305(5) Uani 1 1 d . . .
H10 H 0.3172 -0.0411 0.1166 0.037 Uiso 1 1 calc R . .
C17 C 0.40109(6) -0.16416(6) 0.9007(4) 0.0306(5) Uani 1 1 d . . .
H17A H 0.3922 -0.1402 0.9723 0.046 Uiso 1 1 calc R . .
H17B H 0.4234 -0.1580 0.8088 0.046 Uiso 1 1 calc R . .
H17C H 0.4091 -0.1836 1.0065 0.046 Uiso 1 1 calc R . .
C18 C 0.32722(5) -0.18483(5) 0.8940(3) 0.0243(5) Uani 1 1 d . . .
C7 C 0.21864(6) 0.01871(6) 0.2113(4) 0.0362(6) Uani 1 1 d . . .
H7 H 0.2045 0.0120 0.3356 0.043 Uiso 1 1 calc R . .
C22 C 0.44658(6) -0.12272(6) 1.4073(4) 0.0331(5) Uani 1 1 d . . .
H22A H 0.4287 -0.1055 1.4855 0.050 Uiso 1 1 calc R . .
H22B H 0.4641 -0.1361 1.5070 0.050 Uiso 1 1 calc R . .
H22C H 0.4313 -0.1423 1.3283 0.050 Uiso 1 1 calc R . .
C9 C 0.27282(6) -0.02849(5) 0.3275(4) 0.0292(5) Uani 1 1 d . . .
C28 C 0.39363(6) 0.02319(6) 1.1518(4) 0.0352(6) Uani 1 1 d . . .
H28 H 0.4042 0.0303 1.2855 0.042 Uiso 1 1 calc R . .
C1 C 0.16053(6) 0.10428(6) -0.1937(4) 0.0339(6) Uani 1 1 d . . .
H1 H 0.1475 0.1233 -0.2785 0.041 Uiso 1 1 calc R . .
C32 C 0.38709(6) -0.02322(7) 0.8614(4) 0.0354(6) Uani 1 1 d . . .
H32 H 0.3930 -0.0478 0.7980 0.042 Uiso 1 1 calc R . .
C19 C 0.29761(6) -0.21387(6) 0.7924(4) 0.0350(6) Uani 1 1 d . . .
H19A H 0.2946 -0.2077 0.6418 0.053 Uiso 1 1 calc R . .
H19B H 0.2721 -0.2115 0.8632 0.053 Uiso 1 1 calc R . .
H19C H 0.3074 -0.2408 0.8081 0.053 Uiso 1 1 calc R . .
C20 C 0.33249(6) -0.19383(6) 1.1312(4) 0.0323(5) Uani 1 1 d . . .
H20A H 0.3513 -0.1752 1.1927 0.048 Uiso 1 1 calc R . .
H20B H 0.3424 -0.2207 1.1483 0.048 Uiso 1 1 calc R . .
H20C H 0.3071 -0.1913 1.2034 0.048 Uiso 1 1 calc R . .
C27 C 0.40410(5) -0.01372(5) 1.0605(4) 0.0261(5) Uani 1 1 d . . .
C38 C 0.23639(6) 0.17178(6) 0.3383(4) 0.0368(6) Uani 1 1 d . . .
H38 H 0.2187 0.1895 0.2724 0.044 Uiso 1 1 calc R . .
C37 C 0.25134(6) 0.17986(7) 0.5402(4) 0.0417(6) Uani 1 1 d . . .
H37 H 0.2441 0.2035 0.6100 0.050 Uiso 1 1 calc R . .
C26 C 0.52647(5) -0.04375(6) 1.2360(4) 0.0305(5) Uani 1 1 d . . .
H26A H 0.5194 -0.0406 1.0866 0.046 Uiso 1 1 calc R . .
H26B H 0.5487 -0.0619 1.2481 0.046 Uiso 1 1 calc R . .
H26C H 0.5338 -0.0182 1.2950 0.046 Uiso 1 1 calc R . .
C8 C 0.25372(6) 0.00151(6) 0.1844(4) 0.0362(6) Uani 1 1 d . . .
H8 H 0.2681 0.0090 0.0621 0.043 Uiso 1 1 calc R . .
C31 C 0.36160(6) 0.00303(8) 0.7555(4) 0.0512(7) Uani 1 1 d . A .
H31 H 0.3509 -0.0041 0.6222 0.061 Uiso 1 1 calc R . .
C39 C 0.24784(6) 0.13705(6) 0.2338(4) 0.0380(6) Uani 1 1 d . . .
H39 H 0.2383 0.1315 0.0959 0.046 Uiso 1 1 calc R . .
C2 C 0.19478(5) 0.08570(5) -0.2687(4) 0.0301(5) Uani 1 1 d . . .
H2 H 0.2048 0.0921 -0.4046 0.036 Uiso 1 1 calc R . .
C5 C 0.16485(6) 0.06670(6) 0.1344(4) 0.0344(5) Uani 1 1 d . . .
H5 H 0.1544 0.0605 0.2696 0.041 Uiso 1 1 calc R . .
C29 C 0.36794(6) 0.04916(7) 1.0470(5) 0.0511(8) Uani 1 1 d . A .
H29 H 0.3613 0.0734 1.1127 0.061 Uiso 1 1 calc R . .
C36 C 0.27697(7) 0.15346(8) 0.6403(4) 0.0500(7) Uani 1 1 d . A .
H36 H 0.2870 0.1595 0.7767 0.060 Uiso 1 1 calc R . .
B1 B 0.32561(6) -0.12894(6) 0.6838(4) 0.0228(5) Uani 1 1 d . . .
C6 C 0.14572(6) 0.09459(6) 0.0078(4) 0.0371(6) Uani 1 1 d . . .
H6 H 0.1226 0.1070 0.0583 0.044 Uiso 1 1 calc R . .
C30 C 0.35176(6) 0.04022(8) 0.8472(6) 0.0586(9) Uani 1 1 d . . .
C40 C 0.27345(6) 0.11083(6) 0.3346(5) 0.0471(7) Uani 1 1 d . A .
H40 H 0.2812 0.0876 0.2625 0.057 Uiso 1 1 calc R . .
C35 C 0.28816(6) 0.11783(7) 0.5402(6) 0.0525(8) Uani 1 1 d . . .
B2 B 0.43542(6) -0.04175(6) 1.1695(4) 0.0240(5) Uani 1 1 d . . .
C33 C 0.32609(15) 0.0603(3) 0.6705(13) 0.033(2) Uani 0.525(14) 1 d P A 1
H33 H 0.3205 0.0477 0.5400 0.040 Uiso 0.525(14) 1 calc PR A 1
C34 C 0.31265(16) 0.0961(3) 0.7149(13) 0.031(2) Uani 0.525(14) 1 d P A 1
H34 H 0.3177 0.1080 0.8479 0.037 Uiso 0.525(14) 1 calc PR A 1
C34A C 0.31354(15) 0.0810(2) 0.5866(16) 0.023(2) Uani 0.475(14) 1 d P A 2
H34A H 0.3197 0.0624 0.4795 0.027 Uiso 0.475(14) 1 calc PR A 2
C33A C 0.32668(16) 0.0766(2) 0.7920(15) 0.022(2) Uani 0.475(14) 1 d P A 2
H33A H 0.3204 0.0956 0.8969 0.026 Uiso 0.475(14) 1 calc PR A 2

loop_
_atom_site_aniso_label
_atom_site_aniso_U_11
_atom_site_aniso_U_22
_atom_site_aniso_U_33
_atom_site_aniso_U_23
_atom_site_aniso_U_13
_atom_site_aniso_U_12
O2 0.0250(6) 0.0247(6) 0.0208(9) 0.0042(6) 0.0005(6) 0.0027(5)
O4 0.0253(6) 0.0230(6) 0.0262(9) -0.0011(6) -0.0009(6) 0.0014(5)
O3 0.0262(6) 0.0266(7) 0.0216(9) -0.0011(6) -0.0036(6) -0.0002(5)
O1 0.0289(7) 0.0255(7) 0.0269(10) 0.0022(6) 0.0037(6) 0.0049(5)
C24 0.0233(9) 0.0257(9) 0.0212(14) -0.0005(9) 0.0010(8) 0.0026(7)
C21 0.0265(9) 0.0274(10) 0.0217(14) 0.0020(9) -0.0017(9) 0.0004(7)
C12 0.0236(9) 0.0224(9) 0.0252(14) -0.0010(9) -0.0037(9) -0.0034(7)
C13 0.0255(10) 0.0241(9) 0.0316(15) -0.0030(9) -0.0003(9) -0.0033(7)
C25 0.0293(10) 0.0297(10) 0.0280(15) -0.0027(9) -0.0009(9) 0.0018(8)
C15 0.0283(10) 0.0227(9) 0.0194(13) 0.0042(8) -0.0026(9) 0.0009(7)
C16 0.0376(11) 0.0305(10) 0.0286(15) 0.0013(9) -0.0016(10) 0.0085(8)
C4 0.0320(11) 0.0219(10) 0.0386(16) 0.0058(9) -0.0094(10) -0.0072(8)
C14 0.0218(9) 0.0228(10) 0.0506(17) -0.0095(10) -0.0042(10) 0.0030(7)
C11 0.0241(9) 0.0279(10) 0.0306(15) -0.0008(9) -0.0020(9) -0.0003(8)
C3 0.0204(9) 0.0246(10) 0.0451(17) -0.0042(10) -0.0019(10) -0.0003(7)
C23 0.0355(11) 0.0291(10) 0.0322(15) -0.0023(10) -0.0025(10) 0.0040(8)
C10 0.0319(10) 0.0291(10) 0.0305(15) 0.0054(10) -0.0053(9) -0.0055(8)
C17 0.0269(10) 0.0304(10) 0.0343(16) 0.0055(10) -0.0043(9) -0.0020(8)
C18 0.0279(10) 0.0219(9) 0.0232(14) 0.0034(8) -0.0007(9) 0.0017(7)
C7 0.0364(11) 0.0293(10) 0.0428(17) 0.0032(10) -0.0004(10) -0.0061(9)
C22 0.0363(11) 0.0312(10) 0.0319(16) 0.0036(10) -0.0016(10) -0.0064(8)
C9 0.0298(10) 0.0234(9) 0.0344(16) 0.0033(9) -0.0071(10) -0.0074(8)
C28 0.0265(10) 0.0305(11) 0.0486(17) 0.0024(10) 0.0070(10) -0.0009(8)
C1 0.0337(11) 0.0260(10) 0.0419(17) 0.0075(10) -0.0031(10) 0.0038(8)
C32 0.0248(10) 0.0495(12) 0.0319(16) 0.0068(11) 0.0005(10) -0.0078(9)
C19 0.0330(11) 0.0302(10) 0.0419(17) 0.0066(10) -0.0086(10) -0.0052(8)
C20 0.0345(11) 0.0344(11) 0.0278(16) 0.0048(10) 0.0042(10) 0.0024(8)
C27 0.0219(9) 0.0298(10) 0.0266(15) 0.0038(9) 0.0047(9) -0.0043(7)
C38 0.0303(10) 0.0319(11) 0.0483(18) 0.0128(11) -0.0026(11) 0.0013(9)
C37 0.0411(12) 0.0402(12) 0.0440(18) -0.0049(11) 0.0087(12) -0.0075(10)
C26 0.0251(10) 0.0316(10) 0.0349(15) 0.0012(10) 0.0007(9) -0.0041(8)
C8 0.0380(12) 0.0262(10) 0.0445(17) 0.0019(10) 0.0000(11) -0.0071(9)
C31 0.0243(11) 0.084(2) 0.0450(19) 0.0358(15) -0.0079(11) -0.0121(11)
C39 0.0427(12) 0.0392(12) 0.0322(16) 0.0000(10) 0.0041(11) -0.0135(10)
C2 0.0307(10) 0.0290(10) 0.0307(15) 0.0048(9) 0.0005(9) -0.0056(8)
C5 0.0353(11) 0.0351(11) 0.0328(16) 0.0044(10) 0.0014(10) -0.0069(9)
C29 0.0247(11) 0.0347(12) 0.094(3) 0.0187(14) 0.0144(14) 0.0044(9)
C36 0.0395(13) 0.0722(18) 0.0382(19) 0.0183(14) -0.0075(12) -0.0214(12)
B1 0.0217(10) 0.0248(10) 0.0218(16) -0.0033(10) -0.0023(10) -0.0037(8)
C6 0.0292(11) 0.0369(11) 0.0451(18) -0.0004(11) 0.0043(11) 0.0033(9)
C30 0.0168(10) 0.0649(17) 0.094(3) 0.0534(17) 0.0023(13) -0.0017(11)
C40 0.0326(12) 0.0251(11) 0.084(2) 0.0018(12) 0.0200(14) -0.0014(9)
C35 0.0195(10) 0.0492(15) 0.089(3) 0.0396(16) -0.0023(13) -0.0065(9)
B2 0.0225(10) 0.0275(11) 0.0221(16) -0.0005(10) 0.0059(10) -0.0043(8)
C33 0.031(2) 0.036(4) 0.033(5) -0.003(3) 0.000(2) -0.008(3)
C34 0.026(2) 0.034(4) 0.032(4) -0.002(3) 0.003(2) -0.007(3)
C34A 0.025(2) 0.019(3) 0.024(5) 0.000(3) 0.001(2) -0.001(2)
C33A 0.021(2) 0.024(3) 0.019(5) 0.000(3) 0.001(2) 0.000(2)

loop_
_atom_type_symbol
_atom_type_description
_atom_type_scat_dispersion_real
_atom_type_scat_dispersion_imag
_atom_type_scat_source
C C 0.0181 0.0091 'International Tables Vol C Tables 4.2.6.8 and 6.1.1.4'
H H 0.0000 0.0000 'International Tables Vol C Tables 4.2.6.8 and 6.1.1.4'
O O 0.0492 0.0322 'International Tables Vol C Tables 4.2.6.8 and 6.1.1.4'
B B 0.0090 0.0039 'International Tables Vol C Tables 4.2.6.8 and 6.1.1.4'

loop_
_geom_angle_atom_site_label_1
_geom_angle_atom_site_label_2
_geom_angle_atom_site_label_3
_geom_angle
B1 O2 C15 106.91(15)
B2 O4 C24 106.84(14)
B2 O3 C21 106.80(15)
B1 O1 C18 106.68(14)
O4 C24 C25 108.95(15)
O4 C24 C26 106.32(14)
C25 C24 C26 110.42(16)
O4 C24 C21 101.77(13)
C25 C24 C21 114.97(16)
C26 C24 C21 113.60(17)
O3 C21 C23 108.36(17)
O3 C21 C22 107.37(14)
C23 C21 C22 110.54(16)
O3 C21 C24 102.40(14)
C23 C21 C24 114.73(15)
C22 C21 C24 112.79(17)
C11 C12 C13 116.91(18)
C11 C12 B1 121.39(17)
C13 C12 B1 121.58(19)
C14 C13 C12 120.9(2)
O2 C15 C17 106.84(14)
O2 C15 C16 108.80(16)
C17 C15 C16 110.47(15)
O2 C15 C18 102.20(13)
C17 C15 C18 112.91(17)
C16 C15 C18 114.92(15)
C5 C4 C3 117.75(19)
C5 C4 C7 117.7(2)
C3 C4 C7 124.59(19)
C13 C14 C9 121.11(18)
C10 C11 C12 122.12(18)
C2 C3 C4 120.87(18)
C11 C10 C9 120.7(2)
O1 C18 C20 109.52(16)
O1 C18 C19 105.98(14)
C20 C18 C19 110.58(17)
O1 C18 C15 102.26(14)
C20 C18 C15 114.35(16)
C19 C18 C15 113.43(17)
C8 C7 C4 126.3(2)
C10 C9 C14 118.19(18)
C10 C9 C8 117.5(2)
C14 C9 C8 124.30(19)
C29 C28 C27 121.1(2)
C6 C1 C2 119.7(2)
C31 C32 C27 121.7(2)
C32 C27 C28 117.13(19)
C32 C27 B2 121.35(19)
C28 C27 B2 121.4(2)
C37 C38 C39 119.4(2)
C38 C37 C36 120.7(2)
C7 C8 C9 127.0(2)
C32 C31 C30 120.7(3)
C40 C39 C38 119.6(2)
C1 C2 C3 120.0(2)
C6 C5 C4 121.2(2)
C28 C29 C30 121.8(2)
C37 C36 C35 120.9(3)
O1 B1 O2 113.55(17)
O1 B1 C12 124.08(17)
O2 B1 C12 122.28(19)
C5 C6 C1 120.6(2)
C29 C30 C31 117.5(2)
C29 C30 C33A 104.2(4)
C31 C30 C33A 138.4(5)
C29 C30 C33 139.3(4)
C31 C30 C33 103.1(4)
C33A C30 C33 35.4(2)
C39 C40 C35 122.1(2)
C40 C35 C36 117.3(2)
C40 C35 C34A 103.6(4)
C36 C35 C34A 139.1(5)
C40 C35 C34 139.1(4)
C36 C35 C34 103.4(4)
C34A C35 C34 35.8(2)
O4 B2 O3 113.65(17)
O4 B2 C27 123.50(17)
O3 B2 C27 122.80(19)
C34 C33 C30 116.0(8)
C33 C34 C35 117.8(8)
C33A C34A C35 116.4(8)
C34A C33A C30 118.5(8)

loop_
_geom_bond_atom_site_label_1
_geom_bond_atom_site_label_2
_geom_bond_distance
O2 B1 1.370(2)
O2 C15 1.466(2)
O4 B2 1.364(3)
O4 C24 1.472(2)
O3 B2 1.368(2)
O3 C21 1.468(2)
O1 B1 1.365(3)
O1 C18 1.468(2)
C24 C25 1.509(3)
C24 C26 1.520(3)
C24 C21 1.560(3)
C21 C23 1.513(3)
C21 C22 1.519(3)
C12 C11 1.396(3)
C12 C13 1.405(3)
C12 B1 1.548(3)
C13 C14 1.393(3)
C15 C17 1.513(3)
C15 C16 1.514(3)
C15 C18 1.555(3)
C4 C5 1.393(3)
C4 C3 1.399(3)
C4 C7 1.470(3)
C14 C9 1.394(3)
C11 C10 1.386(3)
C3 C2 1.389(3)
C10 C9 1.387(3)
C18 C20 1.509(3)
C18 C19 1.519(3)
C7 C8 1.313(3)
C9 C8 1.480(3)
C28 C29 1.380(3)
C28 C27 1.398(3)
C1 C6 1.380(3)
C1 C2 1.380(3)
C32 C31 1.385(3)
C32 C27 1.393(3)
C27 B2 1.555(3)
C38 C37 1.372(3)
C38 C39 1.380(3)
C37 C36 1.374(3)
C31 C30 1.403(4)
C39 C40 1.372(3)
C5 C6 1.373(3)
C29 C30 1.382(4)
C36 C35 1.390(4)
C30 C33A 1.513(8)
C30 C33 1.541(9)
C40 C35 1.384(4)
C35 C34A 1.519(8)
C35 C34 1.537(9)
C33 C34 1.303(17)
C34A C33A 1.352(18)

loop_
_geom_torsion_atom_site_label_1
_geom_torsion_atom_site_label_2
_geom_torsion_atom_site_label_3
_geom_torsion_atom_site_label_4
_geom_torsion
B2 O4 C24 C25 -146.59(16)
B2 O4 C24 C26 94.39(18)
B2 O4 C24 C21 -24.76(19)
B2 O3 C21 C23 -144.39(16)
B2 O3 C21 C22 96.20(17)
B2 O3 C21 C24 -22.77(18)
O4 C24 C21 O3 28.50(17)
C25 C24 C21 O3 146.08(15)
C26 C24 C21 O3 -85.34(18)
O4 C24 C21 C23 145.65(17)
C25 C24 C21 C23 -96.8(2)
C26 C24 C21 C23 31.8(2)
O4 C24 C21 C22 -86.58(18)
C25 C24 C21 C22 31.0(2)
C26 C24 C21 C22 159.58(16)
C11 C12 C13 C14 2.2(3)
B1 C12 C13 C14 -173.82(17)
B1 O2 C15 C17 -95.95(17)
B1 O2 C15 C16 144.77(16)
B1 O2 C15 C18 22.84(18)
C12 C13 C14 C9 0.4(3)
C13 C12 C11 C10 -2.3(3)
B1 C12 C11 C10 173.79(17)
C5 C4 C3 C2 0.5(3)
C7 C4 C3 C2 -178.74(18)
C12 C11 C10 C9 -0.4(3)
B1 O1 C18 C20 146.00(16)
B1 O1 C18 C19 -94.69(18)
B1 O1 C18 C15 24.36(19)
O2 C15 C18 O1 -28.35(17)
C17 C15 C18 O1 86.06(18)
C16 C15 C18 O1 -146.00(16)
O2 C15 C18 C20 -146.62(15)
C17 C15 C18 C20 -32.2(2)
C16 C15 C18 C20 95.7(2)
O2 C15 C18 C19 85.31(17)
C17 C15 C18 C19 -160.29(16)
C16 C15 C18 C19 -32.3(2)
C5 C4 C7 C8 -171.4(2)
C3 C4 C7 C8 7.9(3)
C11 C10 C9 C14 3.0(3)
C11 C10 C9 C8 -174.28(17)
C13 C14 C9 C10 -3.1(3)
C13 C14 C9 C8 174.06(18)
C31 C32 C27 C28 1.4(3)
C31 C32 C27 B2 -174.86(18)
C29 C28 C27 C32 -0.8(3)
C29 C28 C27 B2 175.45(18)
C39 C38 C37 C36 -1.1(3)
C4 C7 C8 C9 -178.03(19)
C10 C9 C8 C7 167.9(2)
C14 C9 C8 C7 -9.3(3)
C27 C32 C31 C30 -0.5(3)
C37 C38 C39 C40 1.1(3)
C6 C1 C2 C3 -0.2(3)
C4 C3 C2 C1 -0.1(3)
C3 C4 C5 C6 -0.5(3)
C7 C4 C5 C6 178.78(19)
C27 C28 C29 C30 -0.7(3)
C38 C37 C36 C35 -0.4(3)
C18 O1 B1 O2 -11.1(2)
C18 O1 B1 C12 165.36(17)
C15 O2 B1 O1 -8.5(2)
C15 O2 B1 C12 175.00(16)
C11 C12 B1 O1 -173.00(17)
C13 C12 B1 O1 2.9(3)
C11 C12 B1 O2 3.2(3)
C13 C12 B1 O2 179.06(17)
C4 C5 C6 C1 0.2(3)
C2 C1 C6 C5 0.2(3)
C28 C29 C30 C31 1.6(3)
C28 C29 C30 C33A -178.8(2)
C28 C29 C30 C33 -173.6(3)
C32 C31 C30 C29 -1.0(3)
C32 C31 C30 C33A 179.5(3)
C32 C31 C30 C33 175.8(2)
C38 C39 C40 C35 0.5(3)
C39 C40 C35 C36 -2.0(3)
C39 C40 C35 C34A 178.2(2)
C39 C40 C35 C34 172.3(3)
C37 C36 C35 C40 1.9(3)
C37 C36 C35 C34A -178.4(3)
C37 C36 C35 C34 -174.2(2)
C24 O4 B2 O3 11.7(2)
C24 O4 B2 C27 -165.63(17)
C21 O3 B2 O4 8.0(2)
C21 O3 B2 C27 -174.60(17)
C32 C27 B2 O4 166.74(18)
C28 C27 B2 O4 -9.4(3)
C32 C27 B2 O3 -10.4(3)
C28 C27 B2 O3 173.51(18)
C29 C30 C33 C34 -4.5(6)
C31 C30 C33 C34 179.9(3)
C33A C30 C33 C34 4.2(4)
C30 C33 C34 C35 177.9(3)
C40 C35 C34 C33 2.5(6)
C36 C35 C34 C33 177.3(3)
C34A C35 C34 C33 -7.4(4)
C40 C35 C34A C33A -169.8(3)
C36 C35 C34A C33A 10.5(6)
C34 C35 C34A C33A 3.5(3)
C35 C34A C33A C30 179.4(3)
C29 C30 C33A C34A 166.3(3)
C31 C30 C33A C34A -14.1(6)
C33 C30 C33A C34A -7.8(4)
